data_1572508
loop_
_publ_author_name
'Luk, James'
'Goodfellow, Alister S.'
'More, Nachiket Deepak'
'B&#xfc;hl, Michael'
'Kumar, Amit'

_publ_section_title
;
 Exploiting decarbonylation and dehydrogenation of formamides for the
 synthesis of ureas, polyureas, and poly(urea-urethanes).
;
_journal_issue 40
_journal_name_full 'Chemical science'
_journal_page_first 16594
_journal_page_last 16604
_journal_paper_doi 10.1039/d4sc03948c
_journal_volume 15
_journal_year 2024
_chemical_formula_moiety 'C36 H36 N2 O2 P2 Ru'
_chemical_formula_sum 'C36 H36 N2 O2 P2 Ru'
_chemical_formula_weight 691.68
_chemical_name_common 'Ruthenium MACHO-(N-phenylformamide)'
_chemical_name_systematic carbonyl-hydrido-(bis(2-(diphenylphosphino)ethyl)amine)-(N-phenylformamide)-ruthenium
_space_group_crystal_system triclinic
_space_group_IT_number 2
_space_group_name_Hall '-P 1'
_space_group_name_H-M_alt 'P -1'
_atom_sites_solution_hydrogens mixed
_atom_sites_solution_primary dual
_audit_creation_date 2024-02-27
_audit_creation_method
;
Olex2 1.5
(compiled 2022.04.07 svn.rca3783a0 for OlexSys, GUI svn.r6498)
;
_audit_update_record
;
2024-05-17 deposited with the CCDC.	2024-09-03 downloaded from the CCDC.
;
_cell_angle_alpha 108.452(2)
_cell_angle_beta 92.030(2)
_cell_angle_gamma 97.599(2)
_cell_formula_units_Z 2
_cell_length_a 9.3455(3)
_cell_length_b 12.3580(3)
_cell_length_c 14.8848(3)
_cell_measurement_reflns_used 10429
_cell_measurement_temperature 173.15
_cell_measurement_theta_max 24.8950
_cell_measurement_theta_min 1.7520
_cell_volume 1610.90(8)
_computing_cell_refinement 'CrysAlisPro 1.171.42.93a (Rigaku OD, 2023)'
_computing_data_collection 'CrysAlisPro 1.171.42.93a (Rigaku OD, 2023)'
_computing_data_reduction 'CrysAlisPro 1.171.42.93a (Rigaku OD, 2023)'
_computing_molecular_graphics 'Olex2 1.5 (Dolomanov et al., 2009)'
_computing_publication_material 'Olex2 1.5 (Dolomanov et al., 2009)'
_computing_structure_refinement 'SHELXL 2018/3 (Sheldrick, 2015)'
_computing_structure_solution 'SHELXT 2018/2 (Sheldrick, 2018)'
_diffrn_ambient_temperature 173.15
_diffrn_detector 'Hybrid Pixel Array Detector'
_diffrn_detector_area_resol_mean 5.8140
_diffrn_measured_fraction_theta_full 0.996
_diffrn_measured_fraction_theta_max 0.842
_diffrn_measurement_details
;
List of Runs (angles in degrees, time in seconds):

  # Type    Start    End  Width  t~exp~   \w     \q     \k     \f   Frames
#--------------------------------------------------------------------------
  1  \w    -85.00  93.00   0.50   95.00    --    4.40  45.00 176.88  356
  2  \w   -100.00  78.00   0.50   95.00    --  -10.90  45.00 179.52  356
  3  \w    -14.00  69.00   0.50   95.00    --  -10.90  45.00 -18.21  166
  4  \w    -76.00 -49.00   0.50   95.00    --  -10.90  45.00  90.00   54
  5  \w    -18.00  77.00   0.50   95.00    --  -10.90  45.00  90.00  190
  6  \w    -52.00  72.00   0.50   95.00    --  -10.90  45.00  30.00  248
  7  \w   -100.00  75.00   0.50   95.00    --  -10.90  45.00 150.00  350
;
_diffrn_measurement_device 'four-circle diffractometer'
_diffrn_measurement_device_type 'XtaLAB AFC10 (RCD3): fixed-chi single'
_diffrn_measurement_method '\w scans'
_diffrn_orient_matrix_type 'CrysAlisPro convention (1999,Acta A55,543-557)'
_diffrn_orient_matrix_UB_11 -0.0631887000
_diffrn_orient_matrix_UB_12 0.0131740000
_diffrn_orient_matrix_UB_13 -0.0195451000
_diffrn_orient_matrix_UB_21 0.0410255000
_diffrn_orient_matrix_UB_22 0.0497874000
_diffrn_orient_matrix_UB_23 -0.0053992000
_diffrn_orient_matrix_UB_31 0.0150658000
_diffrn_orient_matrix_UB_32 -0.0330839000
_diffrn_orient_matrix_UB_33 -0.0461476000
_diffrn_radiation_monochromator mirror
_diffrn_radiation_probe x-ray
_diffrn_radiation_type 'Mo K\a'
_diffrn_radiation_wavelength 0.71073
_diffrn_reflns_av_R_equivalents 0.0565
_diffrn_reflns_av_unetI/netI 0.0781
_diffrn_reflns_Laue_measured_fraction_full 0.996
_diffrn_reflns_Laue_measured_fraction_max 0.842
_diffrn_reflns_limit_h_max 12
_diffrn_reflns_limit_h_min -12
_diffrn_reflns_limit_k_max 16
_diffrn_reflns_limit_k_min -16
_diffrn_reflns_limit_l_max 19
_diffrn_reflns_limit_l_min -18
_diffrn_reflns_number 35066
_diffrn_reflns_point_group_measured_fraction_full 0.996
_diffrn_reflns_point_group_measured_fraction_max 0.842
_diffrn_reflns_theta_full 25.242
_diffrn_reflns_theta_max 29.517
_diffrn_reflns_theta_min 1.757
_diffrn_source 'Rotating-anode X-ray tube'
_diffrn_source_type 'Rigaku (Mo) X-ray Source'
_exptl_absorpt_coefficient_mu 0.621
_exptl_absorpt_correction_T_max 1.00000
_exptl_absorpt_correction_T_min 0.88687
_exptl_absorpt_correction_type multi-scan
_exptl_absorpt_process_details
;
CrysAlisPro 1.171.42.93a (Rigaku Oxford Diffraction, 2023)
Empirical absorption correction using spherical harmonics,
implemented in SCALE3 ABSPACK scaling algorithm.
;
_exptl_crystal_colour 'Pale yellow/brown'
_exptl_crystal_colour_primary colourless
_exptl_crystal_density_diffrn 1.426
_exptl_crystal_description prism
_exptl_crystal_F_000 712
_exptl_crystal_recrystallization_method 'Re-crystallisation from solvent: toluene/hexane'
_exptl_crystal_size_max 0.05
_exptl_crystal_size_mid 0.04
_exptl_crystal_size_min 0.02
_refine_diff_density_max 1.404
_refine_diff_density_min -0.557
_refine_diff_density_rms 0.097
_refine_ls_extinction_method none
_refine_ls_goodness_of_fit_ref 1.028
_refine_ls_hydrogen_treatment mixed
_refine_ls_matrix_type full
_refine_ls_number_parameters 396
_refine_ls_number_reflns 7555
_refine_ls_number_restraints 0
_refine_ls_restrained_S_all 1.028
_refine_ls_R_factor_all 0.0850
_refine_ls_R_factor_gt 0.0522
_refine_ls_shift/su_max 0.000
_refine_ls_shift/su_mean 0.000
_refine_ls_structure_factor_coef Fsqd
_refine_ls_weighting_details 'w=1/[\s^2^(Fo^2^)+(0.0526P)^2^+0.5263P] where P=(Fo^2^+2Fc^2^)/3'
_refine_ls_weighting_scheme calc
_refine_ls_wR_factor_gt 0.0942
_refine_ls_wR_factor_ref 0.1017
_reflns_Friedel_coverage 0.000
_reflns_number_gt 5745
_reflns_number_total 7555
_reflns_threshold_expression 'I > 2\s(I)'
_cod_data_source_file d4sc03948c2.cif
_cod_data_source_block jlak1
_cod_depositor_comments 'Adding full bibliography for 1572508--1572509.cif.'
_cod_database_code 1572508
_shelx_shelxl_version_number 2018/3
_chemical_oxdiff_formula 'C37 H39 N2 O2 P2 Ru'
_shelx_space_group_comment
;
The symmetry employed for this shelxl refinement is uniquely defined
by the following loop, which should always be used as a source of
symmetry information in preference to the above space-group names.
They are only intended as comments.
;
_olex2_refinement_description
;
1. Fixed Uiso
 At 1.2 times of:
  All C(H) groups, All C(H,H) groups
2.a Secondary CH2 refined with riding coordinates:
 C00C(H00A,H00B), C00K(H00C,H00I), C00L(H00K,H00L), C00N(H00N,H00O)
2.b Aromatic/amide H refined with riding coordinates:
 C00D(H00D), C00E(H00E), C00F(H00F), C00G(H00G), C00H(H00H), C00J(H00J),
 C00M(H00M), C00O(H00P), C00Q(H00Q), C00R(H00R), C00S(H00S), C00T(H00T),
 C00U(H00U), C00V(H00V), C00W(H00W), C00X(H00X), C00Y(H00Y), C00Z(H00Z),
 C010(H010), C011(H011), C012(H012), C013(H013), C014(H014), C015(H015),
 C016(H016), C017(H017)
;
_olex2_submission_special_instructions 'No special instructions were received'
_oxdiff_exptl_absorpt_empirical_details
;
Empirical correction (ABSPACK) includes:
- Absorption correction using spherical harmonics
- Frame scaling
;
_oxdiff_exptl_absorpt_empirical_full_max 1.163
_oxdiff_exptl_absorpt_empirical_full_min 0.819

loop_
_space_group_symop_operation_xyz
'x, y, z'
'-x, -y, -z'

loop_
_atom_site_label
_atom_site_type_symbol
_atom_site_fract_x
_atom_site_fract_y
_atom_site_fract_z
_atom_site_U_iso_or_equiv
_atom_site_adp_type
_atom_site_occupancy
_atom_site_site_symmetry_order
_atom_site_calc_flag
_atom_site_refinement_flags_posn
_atom_site_refinement_flags_adp
_atom_site_refinement_flags_occupancy
_atom_site_disorder_assembly
_atom_site_disorder_group
Ru01 Ru 0.63159(3) 0.37436(2) 0.78290(2) 0.02055(9) Uani 1 1 d . . . . .
P002 P 0.62552(8) 0.22609(7) 0.84587(5) 0.02283(18) Uani 1 1 d . . . . .
P003 P 0.64991(8) 0.55639(7) 0.76673(6) 0.02296(18) Uani 1 1 d . . . . .
O004 O 1.0054(2) 0.4094(2) 0.83133(16) 0.0443(6) Uani 1 1 d . . . . .
O005 O 0.4068(3) 0.2454(2) 0.62332(17) 0.0435(6) Uani 1 1 d . . . . .
N006 N 0.7611(3) 0.4705(2) 0.91639(18) 0.0240(6) Uani 1 1 d . . . . .
N007 N 0.8308(3) 0.3279(2) 0.70690(17) 0.0245(6) Uani 1 1 d . . . . .
C008 C 0.7278(3) 0.5881(2) 0.6651(2) 0.0241(7) Uani 1 1 d . . . . .
C009 C 0.4916(3) 0.6309(3) 0.7794(2) 0.0247(7) Uani 1 1 d . . . . .
C00A C 0.6389(4) 0.5923(3) 0.5904(2) 0.0324(8) Uani 1 1 d . . . . .
H00A H 0.537130 0.587019 0.594626 0.039 Uiso 1 1 calc R U . . .
C00B C 0.4534(3) 0.1711(2) 0.8830(2) 0.0257(7) Uani 1 1 d . . . . .
C00C C 0.8135(3) 0.2569(3) 0.6095(2) 0.0268(7) Uani 1 1 d . . . . .
C00D C 0.3552(3) 0.5737(3) 0.7808(2) 0.0300(7) Uani 1 1 d . . . . .
H00D H 0.342701 0.494373 0.775752 0.036 Uiso 1 1 calc R U . . .
C00E C 0.6887(3) 0.0914(3) 0.7810(2) 0.0278(7) Uani 1 1 d . . . . .
C00F C 0.7364(4) 0.2899(3) 0.5430(2) 0.0313(7) Uani 1 1 d . . . . .
H00F H 0.697360 0.360146 0.562818 0.038 Uiso 1 1 calc R U . . .
C00G C 0.7508(4) 0.5956(3) 0.9503(2) 0.0304(7) Uani 1 1 d . . . . .
H00B H 0.824088 0.636211 1.004135 0.036 Uiso 1 1 calc R U . . .
H00C H 0.653682 0.607350 0.972530 0.036 Uiso 1 1 calc R U . . .
C00H C 0.2520(4) 0.7459(3) 0.7968(2) 0.0377(9) Uani 1 1 d . . . . .
H00H H 0.169684 0.784485 0.802689 0.045 Uiso 1 1 calc R U . . .
C00I C 0.3873(4) 0.8051(3) 0.7954(2) 0.0344(8) Uani 1 1 d . . . . .
H00I H 0.398457 0.884464 0.800608 0.041 Uiso 1 1 calc R U . . .
C00J C 0.7488(4) 0.2914(3) 0.9538(2) 0.0321(8) Uani 1 1 d . . . . .
H00E H 0.722793 0.253312 1.001570 0.038 Uiso 1 1 calc R U . . .
H00G H 0.849691 0.281833 0.938815 0.038 Uiso 1 1 calc R U . . .
C00K C 0.5072(4) 0.7481(3) 0.7864(2) 0.0313(7) Uani 1 1 d . . . . .
H00K H 0.600372 0.788561 0.784968 0.038 Uiso 1 1 calc R U . . .
C00L C 0.9639(4) 0.3513(3) 0.7461(2) 0.0332(8) Uani 1 1 d . . . . .
H00L H 1.036361 0.321380 0.706314 0.040 Uiso 1 1 calc R U . . .
C00M C 0.4478(4) 0.1223(3) 0.9556(2) 0.0340(8) Uani 1 1 d . . . . .
H00M H 0.534937 0.121307 0.989997 0.041 Uiso 1 1 calc R U . . .
C00N C 0.7762(4) 0.6437(3) 0.8695(2) 0.0307(7) Uani 1 1 d . . . . .
H00J H 0.877401 0.640897 0.852473 0.037 Uiso 1 1 calc R U . . .
H00N H 0.759688 0.725172 0.889066 0.037 Uiso 1 1 calc R U . . .
C00O C 0.7356(4) 0.4190(3) 0.9927(2) 0.0311(7) Uani 1 1 d . . . . .
H00O H 0.637684 0.428477 1.014403 0.037 Uiso 1 1 calc R U . . .
H00P H 0.807666 0.458247 1.047556 0.037 Uiso 1 1 calc R U . . .
C00P C 0.8758(4) 0.5957(3) 0.6567(3) 0.0354(8) Uani 1 1 d . . . . .
H00Q H 0.938129 0.590783 0.706652 0.043 Uiso 1 1 calc R U . . .
C00Q C 0.2358(4) 0.6313(3) 0.7897(2) 0.0363(8) Uani 1 1 d . . . . .
H00R H 0.142259 0.591081 0.790775 0.044 Uiso 1 1 calc R U . . .
C00R C 0.1907(4) 0.0760(3) 0.9286(3) 0.0421(9) Uani 1 1 d . . . . .
H00S H 0.100973 0.042453 0.943331 0.051 Uiso 1 1 calc R U . . .
C00S C 0.3251(4) 0.1735(3) 0.8357(2) 0.0391(9) Uani 1 1 d . . . . .
H00T H 0.326687 0.208705 0.787473 0.047 Uiso 1 1 calc R U . . .
C00T C 0.4987(3) 0.2956(3) 0.6820(2) 0.0278(7) Uani 1 1 d . . . . .
C00U C 0.8015(4) 0.0492(3) 0.8153(3) 0.0385(9) Uani 1 1 d . . . . .
H00U H 0.846508 0.088624 0.877387 0.046 Uiso 1 1 calc R U . . .
C00V C 0.6225(4) 0.0298(3) 0.6906(3) 0.0405(9) Uani 1 1 d . . . . .
H00V H 0.543841 0.056482 0.666138 0.049 Uiso 1 1 calc R U . . .
C00W C 0.7161(4) 0.2215(3) 0.4486(2) 0.0420(9) Uani 1 1 d . . . . .
H00W H 0.663114 0.245116 0.404321 0.050 Uiso 1 1 calc R U . . .
C00X C 0.3175(4) 0.0754(3) 0.9779(3) 0.0415(9) Uani 1 1 d . . . . .
H00X H 0.315116 0.042516 1.027640 0.050 Uiso 1 1 calc R U . . .
C00Y C 0.8681(4) 0.1534(3) 0.5785(3) 0.0421(9) Uani 1 1 d . . . . .
H00Y H 0.919203 0.128351 0.622652 0.051 Uiso 1 1 calc R U . . .
C00Z C 0.8440(5) 0.6140(3) 0.5026(3) 0.0500(11) Uani 1 1 d . . . . .
H00Z H 0.883741 0.623428 0.447243 0.060 Uiso 1 1 calc R U . . .
C010 C 0.9334(4) 0.6102(3) 0.5764(3) 0.0476(10) Uani 1 1 d . . . . .
H010 H 1.035218 0.617504 0.572132 0.057 Uiso 1 1 calc R U . . .
C011 C 0.6984(5) 0.6043(3) 0.5091(3) 0.0452(9) Uani 1 1 d . . . . .
H011 H 0.636587 0.605793 0.457540 0.054 Uiso 1 1 calc R U . . .
C012 C 0.8490(4) -0.0500(3) 0.7597(3) 0.0502(11) Uani 1 1 d . . . . .
H012 H 0.926702 -0.077974 0.783886 0.060 Uiso 1 1 calc R U . . .
C013 C 0.1943(4) 0.1256(3) 0.8573(3) 0.0470(10) Uani 1 1 d . . . . .
H013 H 0.106922 0.126780 0.823272 0.056 Uiso 1 1 calc R U . . .
C014 C 0.6702(5) -0.0696(3) 0.6363(3) 0.0514(10) Uani 1 1 d . . . . .
H014 H 0.623170 -0.111603 0.575224 0.062 Uiso 1 1 calc R U . . .
C015 C 0.7720(4) 0.1196(4) 0.4183(3) 0.0505(10) Uani 1 1 d . . . . .
H015 H 0.757864 0.072975 0.353305 0.061 Uiso 1 1 calc R U . . .
C016 C 0.8484(5) 0.0859(3) 0.4827(3) 0.0543(11) Uani 1 1 d . . . . .
H016 H 0.888153 0.016041 0.462012 0.065 Uiso 1 1 calc R U . . .
C017 C 0.7852(4) -0.1083(3) 0.6701(3) 0.0529(11) Uani 1 1 d . . . . .
H017 H 0.820296 -0.175072 0.631592 0.063 Uiso 1 1 calc R U . . .
H H 0.504(4) 0.396(4) 0.824(3) 0.071(13) Uiso 1 1 d . . . . .
H006 H 0.844(3) 0.468(2) 0.905(2) 0.009(8) Uiso 1 1 d . . . . .

loop_
_atom_site_aniso_label
_atom_site_aniso_U_11
_atom_site_aniso_U_22
_atom_site_aniso_U_33
_atom_site_aniso_U_23
_atom_site_aniso_U_13
_atom_site_aniso_U_12
Ru01 0.02535(14) 0.02170(14) 0.01337(14) 0.00506(10) -0.00272(9) 0.00196(9)
P002 0.0263(4) 0.0253(4) 0.0165(4) 0.0077(3) -0.0025(3) 0.0012(3)
P003 0.0248(4) 0.0224(4) 0.0208(4) 0.0063(3) -0.0007(3) 0.0027(3)
O004 0.0324(13) 0.0644(17) 0.0234(14) -0.0007(13) -0.0040(10) 0.0016(12)
O005 0.0508(16) 0.0448(15) 0.0300(14) 0.0134(12) -0.0180(12) -0.0076(12)
N006 0.0263(16) 0.0275(15) 0.0169(14) 0.0061(12) -0.0011(11) 0.0034(11)
N007 0.0286(14) 0.0271(14) 0.0182(14) 0.0077(11) 0.0011(11) 0.0050(11)
C008 0.0297(17) 0.0168(15) 0.0249(17) 0.0054(13) 0.0034(13) 0.0027(12)
C009 0.0287(17) 0.0315(18) 0.0149(16) 0.0080(14) 0.0012(12) 0.0071(13)
C00A 0.0379(19) 0.0304(18) 0.0292(19) 0.0100(15) 0.0040(15) 0.0054(14)
C00B 0.0354(18) 0.0203(16) 0.0174(16) 0.0018(13) 0.0028(13) 0.0016(13)
C00C 0.0297(17) 0.0274(17) 0.0197(17) 0.0036(14) 0.0029(13) 0.0011(13)
C00D 0.0338(19) 0.0362(19) 0.0219(18) 0.0126(15) -0.0006(14) 0.0041(14)
C00E 0.0309(18) 0.0245(17) 0.0303(19) 0.0130(15) 0.0055(14) 0.0013(13)
C00F 0.041(2) 0.0291(18) 0.0213(18) 0.0057(15) 0.0034(14) 0.0030(14)
C00G 0.0369(19) 0.0262(18) 0.0212(17) -0.0006(14) -0.0053(14) 0.0038(14)
C00H 0.040(2) 0.056(2) 0.0255(19) 0.0170(17) 0.0041(15) 0.0242(17)
C00I 0.049(2) 0.0337(19) 0.0225(18) 0.0078(15) 0.0002(15) 0.0174(16)
C00J 0.040(2) 0.0323(19) 0.0240(18) 0.0130(15) -0.0092(14) -0.0002(14)
C00K 0.0364(19) 0.0290(18) 0.0252(18) 0.0053(15) 0.0007(14) 0.0032(14)
C00L 0.0302(19) 0.038(2) 0.030(2) 0.0085(17) 0.0066(15) 0.0054(14)
C00M 0.043(2) 0.0335(19) 0.0286(19) 0.0129(16) 0.0060(15) 0.0083(15)
C00N 0.0333(18) 0.0212(17) 0.0318(19) 0.0025(15) -0.0046(14) 0.0013(13)
C00O 0.0358(19) 0.0377(19) 0.0169(17) 0.0089(15) -0.0057(14) -0.0020(14)
C00P 0.0340(19) 0.0339(19) 0.037(2) 0.0082(16) 0.0062(16) 0.0069(15)
C00Q 0.0299(18) 0.052(2) 0.032(2) 0.0205(18) 0.0007(15) 0.0091(15)
C00R 0.042(2) 0.037(2) 0.042(2) 0.0082(18) 0.0167(18) -0.0043(16)
C00S 0.034(2) 0.052(2) 0.030(2) 0.0178(18) -0.0049(15) -0.0062(16)
C00T 0.0334(18) 0.0277(17) 0.0247(18) 0.0127(15) -0.0010(15) 0.0029(14)
C00U 0.0279(18) 0.037(2) 0.051(2) 0.0169(18) -0.0033(16) 0.0018(15)
C00V 0.055(2) 0.030(2) 0.033(2) 0.0050(17) -0.0028(17) 0.0111(16)
C00W 0.052(2) 0.049(2) 0.0202(19) 0.0067(18) 0.0001(16) 0.0052(18)
C00X 0.057(3) 0.037(2) 0.034(2) 0.0154(17) 0.0157(18) 0.0071(17)
C00Y 0.051(2) 0.040(2) 0.032(2) 0.0039(18) -0.0034(17) 0.0166(17)
C00Z 0.075(3) 0.040(2) 0.038(2) 0.0149(19) 0.029(2) 0.009(2)
C010 0.043(2) 0.036(2) 0.061(3) 0.011(2) 0.026(2) 0.0039(17)
C011 0.069(3) 0.042(2) 0.030(2) 0.0174(18) 0.0069(19) 0.0140(19)
C012 0.034(2) 0.029(2) 0.088(3) 0.017(2) 0.007(2) 0.0089(16)
C013 0.034(2) 0.060(3) 0.043(2) 0.018(2) -0.0029(17) -0.0099(17)
C014 0.075(3) 0.029(2) 0.042(2) 0.0023(18) 0.007(2) 0.0036(19)
C015 0.058(3) 0.055(3) 0.024(2) -0.0080(19) 0.0031(18) 0.010(2)
C016 0.066(3) 0.044(2) 0.041(2) -0.009(2) 0.002(2) 0.023(2)
C017 0.050(2) 0.025(2) 0.078(3) 0.008(2) 0.024(2) 0.0070(18)

loop_
_atom_type_symbol
_atom_type_description
_atom_type_scat_dispersion_real
_atom_type_scat_dispersion_imag
_atom_type_scat_source
C C 0.0033 0.0016 'International Tables Vol C Tables 4.2.6.8 and 6.1.1.4'
H H 0.0000 0.0000 'International Tables Vol C Tables 4.2.6.8 and 6.1.1.4'
N N 0.0061 0.0033 'International Tables Vol C Tables 4.2.6.8 and 6.1.1.4'
O O 0.0106 0.0060 'International Tables Vol C Tables 4.2.6.8 and 6.1.1.4'
P P 0.1023 0.0942 'International Tables Vol C Tables 4.2.6.8 and 6.1.1.4'
Ru Ru -1.2594 0.8363 'International Tables Vol C Tables 4.2.6.8 and 6.1.1.4'

loop_
_geom_angle_atom_site_label_1
_geom_angle_atom_site_label_2
_geom_angle_atom_site_label_3
_geom_angle
_geom_angle_site_symmetry_1
_geom_angle_site_symmetry_3
_geom_angle_publ_flag
P002 Ru01 P003 162.96(3) . . ?
P002 Ru01 H 86.6(17) . . ?
P003 Ru01 H 87.1(17) . . ?
N006 Ru01 P002 82.22(7) . . ?
N006 Ru01 P003 82.20(7) . . ?
N006 Ru01 N007 92.02(10) . . ?
N006 Ru01 H 91.9(17) . . ?
N007 Ru01 P002 92.39(6) . . ?
N007 Ru01 P003 95.00(6) . . ?
N007 Ru01 H 175.7(17) . . ?
C00T Ru01 P002 95.53(9) . . ?
C00T Ru01 P003 98.83(9) . . ?
C00T Ru01 N006 171.12(12) . . ?
C00T Ru01 N007 96.66(12) . . ?
C00T Ru01 H 79.3(18) . . ?
C00B P002 Ru01 118.82(10) . . ?
C00E P002 Ru01 120.80(10) . . ?
C00E P002 C00B 100.96(14) . . ?
C00E P002 C00J 106.03(15) . . ?
C00J P002 Ru01 102.37(10) . . ?
C00J P002 C00B 106.66(15) . . ?
C008 P003 Ru01 122.25(10) . . ?
C008 P003 C00N 104.54(15) . . ?
C009 P003 Ru01 119.88(10) . . ?
C009 P003 C008 101.73(13) . . ?
C009 P003 C00N 104.34(15) . . ?
C00N P003 Ru01 101.88(10) . . ?
Ru01 N006 H006 106(2) . . ?
C00G N006 Ru01 113.88(18) . . ?
C00G N006 H006 104(2) . . ?
C00O N006 Ru01 113.55(19) . . ?
C00O N006 C00G 111.2(2) . . ?
C00O N006 H006 107(2) . . ?
C00C N007 Ru01 118.94(19) . . ?
C00L N007 Ru01 125.9(2) . . ?
C00L N007 C00C 114.9(3) . . ?
C00A C008 P003 120.4(2) . . ?
C00A C008 C00P 118.6(3) . . ?
C00P C008 P003 120.6(2) . . ?
C00D C009 P003 121.1(2) . . ?
C00D C009 C00K 118.7(3) . . ?
C00K C009 P003 120.2(2) . . ?
C008 C00A H00A 120.0 . . ?
C008 C00A C011 120.0(3) . . ?
C011 C00A H00A 120.0 . . ?
C00M C00B P002 122.1(2) . . ?
C00S C00B P002 119.5(2) . . ?
C00S C00B C00M 118.4(3) . . ?
C00F C00C N007 119.7(3) . . ?
C00Y C00C N007 122.0(3) . . ?
C00Y C00C C00F 118.2(3) . . ?
C009 C00D H00D 119.8 . . ?
C009 C00D C00Q 120.4(3) . . ?
C00Q C00D H00D 119.8 . . ?
C00U C00E P002 123.7(3) . . ?
C00U C00E C00V 118.3(3) . . ?
C00V C00E P002 117.9(2) . . ?
C00C C00F H00F 119.6 . . ?
C00W C00F C00C 120.7(3) . . ?
C00W C00F H00F 119.6 . . ?
N006 C00G H00B 109.9 . . ?
N006 C00G H00C 109.9 . . ?
N006 C00G C00N 109.1(3) . . ?
H00B C00G H00C 108.3 . . ?
C00N C00G H00B 109.9 . . ?
C00N C00G H00C 109.9 . . ?
C00I C00H H00H 119.9 . . ?
C00Q C00H H00H 119.9 . . ?
C00Q C00H C00I 120.3(3) . . ?
C00H C00I H00I 120.2 . . ?
C00H C00I C00K 119.6(3) . . ?
C00K C00I H00I 120.2 . . ?
P002 C00J H00E 110.1 . . ?
P002 C00J H00G 110.1 . . ?
H00E C00J H00G 108.4 . . ?
C00O C00J P002 108.1(2) . . ?
C00O C00J H00E 110.1 . . ?
C00O C00J H00G 110.1 . . ?
C009 C00K H00K 119.7 . . ?
C00I C00K C009 120.5(3) . . ?
C00I C00K H00K 119.7 . . ?
O004 C00L N007 126.6(3) . . ?
O004 C00L H00L 116.7 . . ?
N007 C00L H00L 116.7 . . ?
C00B C00M H00M 119.6 . . ?
C00X C00M C00B 120.7(3) . . ?
C00X C00M H00M 119.6 . . ?
P003 C00N H00J 110.0 . . ?
P003 C00N H00N 110.0 . . ?
C00G C00N P003 108.5(2) . . ?
C00G C00N H00J 110.0 . . ?
C00G C00N H00N 110.0 . . ?
H00J C00N H00N 108.4 . . ?
N006 C00O C00J 108.6(3) . . ?
N006 C00O H00O 110.0 . . ?
N006 C00O H00P 110.0 . . ?
C00J C00O H00O 110.0 . . ?
C00J C00O H00P 110.0 . . ?
H00O C00O H00P 108.4 . . ?
C008 C00P H00Q 119.7 . . ?
C010 C00P C008 120.6(3) . . ?
C010 C00P H00Q 119.7 . . ?
C00D C00Q H00R 119.8 . . ?
C00H C00Q C00D 120.5(3) . . ?
C00H C00Q H00R 119.8 . . ?
C00X C00R H00S 120.1 . . ?
C00X C00R C013 119.7(3) . . ?
C013 C00R H00S 120.1 . . ?
C00B C00S H00T 119.5 . . ?
C00B C00S C013 121.1(3) . . ?
C013 C00S H00T 119.5 . . ?
O005 C00T Ru01 174.6(3) . . ?
C00E C00U H00U 119.8 . . ?
C012 C00U C00E 120.5(4) . . ?
C012 C00U H00U 119.8 . . ?
C00E C00V H00V 119.7 . . ?
C014 C00V C00E 120.5(3) . . ?
C014 C00V H00V 119.7 . . ?
C00F C00W H00W 119.7 . . ?
C015 C00W C00F 120.7(3) . . ?
C015 C00W H00W 119.7 . . ?
C00M C00X H00X 119.9 . . ?
C00R C00X C00M 120.2(3) . . ?
C00R C00X H00X 119.9 . . ?
C00C C00Y H00Y 119.8 . . ?
C00C C00Y C016 120.5(3) . . ?
C016 C00Y H00Y 119.8 . . ?
C010 C00Z H00Z 120.1 . . ?
C011 C00Z H00Z 120.1 . . ?
C011 C00Z C010 119.8(3) . . ?
C00P C010 H010 119.9 . . ?
C00Z C010 C00P 120.2(4) . . ?
C00Z C010 H010 119.9 . . ?
C00A C011 H011 119.7 . . ?
C00Z C011 C00A 120.7(4) . . ?
C00Z C011 H011 119.7 . . ?
C00U C012 H012 119.7 . . ?
C017 C012 C00U 120.6(4) . . ?
C017 C012 H012 119.7 . . ?
C00R C013 H013 120.1 . . ?
C00S C013 C00R 119.9(4) . . ?
C00S C013 H013 120.1 . . ?
C00V C014 H014 119.8 . . ?
C017 C014 C00V 120.4(4) . . ?
C017 C014 H014 119.8 . . ?
C00W C015 H015 120.3 . . ?
C016 C015 C00W 119.4(3) . . ?
C016 C015 H015 120.3 . . ?
C00Y C016 H016 119.7 . . ?
C015 C016 C00Y 120.5(3) . . ?
C015 C016 H016 119.7 . . ?
C012 C017 C014 119.6(4) . . ?
C012 C017 H017 120.2 . . ?
C014 C017 H017 120.2 . . ?

loop_
_geom_bond_atom_site_label_1
_geom_bond_atom_site_label_2
_geom_bond_distance
_geom_bond_site_symmetry_2
_geom_bond_publ_flag
Ru01 P002 2.3027(8) . ?
Ru01 P003 2.3220(8) . ?
Ru01 N006 2.186(3) . ?
Ru01 N007 2.257(2) . ?
Ru01 C00T 1.835(3) . ?
Ru01 H 1.38(4) . ?
P002 C00B 1.835(3) . ?
P002 C00E 1.826(3) . ?
P002 C00J 1.833(3) . ?
P003 C008 1.830(3) . ?
P003 C009 1.828(3) . ?
P003 C00N 1.841(3) . ?
O004 C00L 1.261(4) . ?
O005 C00T 1.161(4) . ?
N006 C00G 1.483(4) . ?
N006 C00O 1.479(4) . ?
N006 H006 0.80(3) . ?
N007 C00C 1.427(4) . ?
N007 C00L 1.311(4) . ?
C008 C00A 1.383(4) . ?
C008 C00P 1.387(4) . ?
C009 C00D 1.378(4) . ?
C009 C00K 1.406(4) . ?
C00A H00A 0.9500 . ?
C00A C011 1.391(5) . ?
C00B C00M 1.393(4) . ?
C00B C00S 1.377(5) . ?
C00C C00F 1.396(4) . ?
C00C C00Y 1.387(5) . ?
C00D H00D 0.9500 . ?
C00D C00Q 1.389(4) . ?
C00E C00U 1.386(4) . ?
C00E C00V 1.393(5) . ?
C00F H00F 0.9500 . ?
C00F C00W 1.382(5) . ?
C00G H00B 0.9900 . ?
C00G H00C 0.9900 . ?
C00G C00N 1.513(4) . ?
C00H H00H 0.9500 . ?
C00H C00I 1.379(5) . ?
C00H C00Q 1.374(5) . ?
C00I H00I 0.9500 . ?
C00I C00K 1.389(5) . ?
C00J H00E 0.9900 . ?
C00J H00G 0.9900 . ?
C00J C00O 1.522(5) . ?
C00K H00K 0.9500 . ?
C00L H00L 0.9500 . ?
C00M H00M 0.9500 . ?
C00M C00X 1.376(5) . ?
C00N H00J 0.9900 . ?
C00N H00N 0.9900 . ?
C00O H00O 0.9900 . ?
C00O H00P 0.9900 . ?
C00P H00Q 0.9500 . ?
C00P C010 1.381(5) . ?
C00Q H00R 0.9500 . ?
C00R H00S 0.9500 . ?
C00R C00X 1.374(5) . ?
C00R C013 1.382(5) . ?
C00S H00T 0.9500 . ?
C00S C013 1.380(5) . ?
C00U H00U 0.9500 . ?
C00U C012 1.383(5) . ?
C00V H00V 0.9500 . ?
C00V C014 1.379(5) . ?
C00W H00W 0.9500 . ?
C00W C015 1.376(5) . ?
C00X H00X 0.9500 . ?
C00Y H00Y 0.9500 . ?
C00Y C016 1.396(5) . ?
C00Z H00Z 0.9500 . ?
C00Z C010 1.372(6) . ?
C00Z C011 1.360(6) . ?
C010 H010 0.9500 . ?
C011 H011 0.9500 . ?
C012 H012 0.9500 . ?
C012 C017 1.369(6) . ?
C013 H013 0.9500 . ?
C014 H014 0.9500 . ?
C014 C017 1.374(6) . ?
C015 H015 0.9500 . ?
C015 C016 1.374(5) . ?
C016 H016 0.9500 . ?
C017 H017 0.9500 . ?

loop_
_geom_torsion_atom_site_label_1
_geom_torsion_atom_site_label_2
_geom_torsion_atom_site_label_3
_geom_torsion_atom_site_label_4
_geom_torsion
_geom_torsion_site_symmetry_1
_geom_torsion_site_symmetry_2
_geom_torsion_site_symmetry_3
_geom_torsion_site_symmetry_4
_geom_torsion_publ_flag
Ru01 P002 C00B C00M -151.4(2) . . . . ?
Ru01 P002 C00B C00S 31.2(3) . . . . ?
Ru01 P002 C00E C00U 119.9(3) . . . . ?
Ru01 P002 C00E C00V -58.0(3) . . . . ?
Ru01 P002 C00J C00O 33.4(2) . . . . ?
Ru01 P003 C008 C00A 100.2(2) . . . . ?
Ru01 P003 C008 C00P -72.6(3) . . . . ?
Ru01 P003 C009 C00D -12.2(3) . . . . ?
Ru01 P003 C009 C00K 168.8(2) . . . . ?
Ru01 P003 C00N C00G -33.4(2) . . . . ?
Ru01 N006 C00G C00N -49.7(3) . . . . ?
Ru01 N006 C00O C00J 50.5(3) . . . . ?
Ru01 N007 C00C C00F 55.3(3) . . . . ?
Ru01 N007 C00C C00Y -123.0(3) . . . . ?
Ru01 N007 C00L O004 -4.6(5) . . . . ?
P002 C00B C00M C00X -176.0(3) . . . . ?
P002 C00B C00S C013 175.4(3) . . . . ?
P002 C00E C00U C012 -176.1(3) . . . . ?
P002 C00E C00V C014 176.9(3) . . . . ?
P002 C00J C00O N006 -54.3(3) . . . . ?
P003 C008 C00A C011 -173.2(3) . . . . ?
P003 C008 C00P C010 174.7(3) . . . . ?
P003 C009 C00D C00Q -179.4(2) . . . . ?
P003 C009 C00K C00I 179.6(2) . . . . ?
N006 C00G C00N P003 53.8(3) . . . . ?
N007 C00C C00F C00W -178.9(3) . . . . ?
N007 C00C C00Y C016 179.6(3) . . . . ?
C008 P003 C009 C00D 126.2(3) . . . . ?
C008 P003 C009 C00K -52.8(3) . . . . ?
C008 P003 C00N C00G -161.5(2) . . . . ?
C008 C00A C011 C00Z -1.1(5) . . . . ?
C008 C00P C010 C00Z -1.9(5) . . . . ?
C009 P003 C008 C00A -36.9(3) . . . . ?
C009 P003 C008 C00P 150.3(3) . . . . ?
C009 P003 C00N C00G 92.0(2) . . . . ?
C009 C00D C00Q C00H 0.2(5) . . . . ?
C00A C008 C00P C010 1.7(5) . . . . ?
C00B P002 C00E C00U -106.7(3) . . . . ?
C00B P002 C00E C00V 75.4(3) . . . . ?
C00B P002 C00J C00O -92.2(2) . . . . ?
C00B C00M C00X C00R 0.1(5) . . . . ?
C00B C00S C013 C00R 1.1(6) . . . . ?
C00C N007 C00L O004 -178.1(3) . . . . ?
C00C C00F C00W C015 -0.2(5) . . . . ?
C00C C00Y C016 C015 -1.4(6) . . . . ?
C00D C009 C00K C00I 0.6(5) . . . . ?
C00E P002 C00B C00M 74.0(3) . . . . ?
C00E P002 C00B C00S -103.4(3) . . . . ?
C00E P002 C00J C00O 160.8(2) . . . . ?
C00E C00U C012 C017 -0.2(5) . . . . ?
C00E C00V C014 C017 -1.0(6) . . . . ?
C00F C00C C00Y C016 1.3(5) . . . . ?
C00F C00W C015 C016 0.1(6) . . . . ?
C00G N006 C00O C00J -179.6(2) . . . . ?
C00H C00I C00K C009 -0.5(5) . . . . ?
C00I C00H C00Q C00D -0.1(5) . . . . ?
C00J P002 C00B C00M -36.6(3) . . . . ?
C00J P002 C00B C00S 146.1(3) . . . . ?
C00J P002 C00E C00U 4.4(3) . . . . ?
C00J P002 C00E C00V -173.5(3) . . . . ?
C00K C009 C00D C00Q -0.4(5) . . . . ?
C00L N007 C00C C00F -130.8(3) . . . . ?
C00L N007 C00C C00Y 51.0(4) . . . . ?
C00M C00B C00S C013 -2.0(5) . . . . ?
C00N P003 C008 C00A -145.2(3) . . . . ?
C00N P003 C008 C00P 41.9(3) . . . . ?
C00N P003 C009 C00D -125.3(3) . . . . ?
C00N P003 C009 C00K 55.8(3) . . . . ?
C00O N006 C00G C00N -179.5(3) . . . . ?
C00P C008 C00A C011 -0.2(5) . . . . ?
C00Q C00H C00I C00K 0.2(5) . . . . ?
C00S C00B C00M C00X 1.4(5) . . . . ?
C00U C00E C00V C014 -1.1(5) . . . . ?
C00U C012 C017 C014 -1.9(6) . . . . ?
C00V C00E C00U C012 1.7(5) . . . . ?
C00V C014 C017 C012 2.5(6) . . . . ?
C00W C015 C016 C00Y 0.7(6) . . . . ?
C00X C00R C013 C00S 0.5(6) . . . . ?
C00Y C00C C00F C00W -0.5(5) . . . . ?
C010 C00Z C011 C00A 1.0(6) . . . . ?
C011 C00Z C010 C00P 0.5(6) . . . . ?
C013 C00R C00X C00M -1.1(6) . . . . ?
